data_4073984
loop_
_publ_author_name
'Lian, Bing'
'Spaniol, Thomas P.'
'Okuda, Jun'

_publ_section_title
;
 Titanium Ester Enolate Complex Supported by a Tetradentate Bis(phenolato)
 Ligand: Synthesis, Structure, and Activity in Methacrylate Polymerization
;
_journal_issue 26
_journal_name_full Organometallics
_journal_page_first 6653
_journal_paper_doi 10.1021/om700785c
_journal_volume 26
_journal_year 2007
_chemical_formula_sum 'C31 H47 Cl O2 S2 Ti'
_chemical_formula_weight 599.16
_chemical_name_systematic
;
 ?
;
_space_group_IT_number 14
_symmetry_space_group_name_Hall '-P 2ybc'
_symmetry_space_group_name_H-M 'P 1 21/c 1'
_atom_sites_solution_hydrogens geom
_atom_sites_solution_primary direct
_atom_sites_solution_secondary difmap
_audit_creation_method SHELXL-97
_cell_angle_alpha 90.00
_cell_angle_beta 104.801(4)
_cell_angle_gamma 90.00
_cell_formula_units_Z 4
_cell_length_a 15.968(3)
_cell_length_b 12.0901(19)
_cell_length_c 17.509(3)
_cell_measurement_temperature 273(2)
_cell_volume 3268.0(10)
_computing_structure_refinement 'SHELXL-97 (Sheldrick, 1997)'
_diffrn_ambient_temperature 273(2)
_diffrn_measured_fraction_theta_full 0.993
_diffrn_measured_fraction_theta_max 0.993
_diffrn_radiation_monochromator graphite
_diffrn_radiation_source 'fine-focus sealed tube'
_diffrn_radiation_type MoK\a
_diffrn_radiation_wavelength 0.71073
_diffrn_reflns_av_R_equivalents 0.0552
_diffrn_reflns_av_sigmaI/netI 0.0650
_diffrn_reflns_limit_h_max 21
_diffrn_reflns_limit_h_min -21
_diffrn_reflns_limit_k_max 13
_diffrn_reflns_limit_k_min -16
_diffrn_reflns_limit_l_max 20
_diffrn_reflns_limit_l_min -23
_diffrn_reflns_number 26489
_diffrn_reflns_theta_full 28.42
_diffrn_reflns_theta_max 28.42
_diffrn_reflns_theta_min 1.32
_exptl_absorpt_coefficient_mu 0.496
_exptl_crystal_density_diffrn 1.218
_exptl_crystal_density_method 'not measured'
_exptl_crystal_F_000 1280
_refine_diff_density_max 1.363
_refine_diff_density_min -0.617
_refine_diff_density_rms 0.248
_refine_ls_extinction_coef 0.0052(5)
_refine_ls_extinction_expression Fc^*^=kFc[1+0.001xFc^2^\l^3^/sin(2\q)]^-1/4^
_refine_ls_extinction_method SHELXL
_refine_ls_goodness_of_fit_ref 1.083
_refine_ls_hydrogen_treatment mixed
_refine_ls_matrix_type full
_refine_ls_number_parameters 359
_refine_ls_number_reflns 8161
_refine_ls_number_restraints 0
_refine_ls_restrained_S_all 1.083
_refine_ls_R_factor_all 0.0792
_refine_ls_R_factor_gt 0.0534
_refine_ls_shift/su_max 0.010
_refine_ls_shift/su_mean 0.001
_refine_ls_structure_factor_coef Fsqd
_refine_ls_weighting_details 'calc w=1/[\s^2^(Fo^2^)+(0.0743P)^2^+0.4803P] where P=(Fo^2^+2Fc^2^)/3'
_refine_ls_weighting_scheme calc
_refine_ls_wR_factor_gt 0.1310
_refine_ls_wR_factor_ref 0.1473
_reflns_number_gt 6047
_reflns_number_total 8161
_reflns_threshold_expression >2sigma(I)
_cod_data_source_file om700785c-file002.cif
_cod_data_source_block bl3
_cod_database_code 4073984

loop_
_symmetry_equiv_pos_as_xyz
'x, y, z'
'-x, y+1/2, -z+1/2'
'-x, -y, -z'
'x, -y-1/2, z-1/2'

loop_
_atom_site_label
_atom_site_type_symbol
_atom_site_fract_x
_atom_site_fract_y
_atom_site_fract_z
_atom_site_U_iso_or_equiv
_atom_site_adp_type
_atom_site_occupancy
_atom_site_symmetry_multiplicity
_atom_site_calc_flag
_atom_site_refinement_flags
Ti Ti -0.00115(3) 0.15881(4) 0.85967(2) 0.01855(13) Uani 1 1 d .
O1 O -0.11791(10) 0.12784(14) 0.85189(9) 0.0202(4) Uani 1 1 d .
O2 O 0.10045(10) 0.19132(14) 0.83026(10) 0.0204(4) Uani 1 1 d .
S1 S -0.09077(4) 0.27513(5) 0.73367(4) 0.01968(15) Uani 1 1 d .
S2 S -0.00883(4) 0.02624(5) 0.73572(4) 0.01868(15) Uani 1 1 d .
Cl Cl 0.02153(4) 0.28738(6) 0.95885(4) 0.03297(18) Uani 1 1 d .
C1 C -0.19325(15) 0.14671(19) 0.79809(14) 0.0182(5) Uani 1 1 d .
C2 C -0.19229(15) 0.21517(19) 0.73373(14) 0.0187(5) Uani 1 1 d .
C3 C -0.26660(16) 0.2395(2) 0.67554(15) 0.0241(5) Uani 1 1 d .
H3 H -0.2641 0.2864 0.6341 0.029 Uiso 1 1 calc R
C4 C -0.34541(16) 0.1929(2) 0.67961(15) 0.0263(6) Uani 1 1 d .
C5 C -0.34525(16) 0.1261(2) 0.74427(15) 0.0252(6) Uani 1 1 d .
H5 H -0.3977 0.0951 0.7470 0.030 Uiso 1 1 calc R
C6 C -0.27241(16) 0.1019(2) 0.80535(14) 0.0210(5) Uani 1 1 d .
C7 C -0.43008(18) 0.2147(3) 0.61624(17) 0.0380(7) Uani 1 1 d .
C8 C -0.4224(3) 0.3031(6) 0.5616(3) 0.165(4) Uani 1 1 d .
H8A H -0.4782 0.3180 0.5268 0.248 Uiso 1 1 calc R
H8B H -0.3831 0.2806 0.5311 0.248 Uiso 1 1 calc R
H8C H -0.4007 0.3687 0.5909 0.248 Uiso 1 1 calc R
C9 C -0.4604(3) 0.1006(4) 0.5728(2) 0.0759(14) Uani 1 1 d .
H9A H -0.5169 0.1093 0.5375 0.114 Uiso 1 1 calc R
H9B H -0.4625 0.0448 0.6113 0.114 Uiso 1 1 calc R
H9C H -0.4201 0.0786 0.5433 0.114 Uiso 1 1 calc R
C10 C -0.5017(2) 0.2440(3) 0.6551(2) 0.0529(10) Uani 1 1 d .
H10A H -0.4854 0.3083 0.6876 0.079 Uiso 1 1 calc R
H10B H -0.5111 0.1832 0.6872 0.079 Uiso 1 1 calc R
H10C H -0.5541 0.2589 0.6152 0.079 Uiso 1 1 calc R
C11 C -0.27720(17) 0.0332(2) 0.87734(15) 0.0265(6) Uani 1 1 d .
C12 C -0.37064(19) -0.0018(3) 0.87440(19) 0.0429(8) Uani 1 1 d .
H12A H -0.4069 0.0626 0.8684 0.064 Uiso 1 1 calc R
H12B H -0.3716 -0.0392 0.9225 0.064 Uiso 1 1 calc R
H12C H -0.3917 -0.0506 0.8304 0.064 Uiso 1 1 calc R
C13 C -0.24482(17) 0.1031(2) 0.95289(15) 0.0270(6) Uani 1 1 d .
H13A H -0.1859 0.1251 0.9577 0.041 Uiso 1 1 calc R
H13B H -0.2479 0.0599 0.9981 0.041 Uiso 1 1 calc R
H13C H -0.2805 0.1676 0.9499 0.041 Uiso 1 1 calc R
C14 C -0.2218(2) -0.0720(2) 0.88374(16) 0.0319(6) Uani 1 1 d .
H14A H -0.2460 -0.1198 0.8398 0.048 Uiso 1 1 calc R
H14B H -0.2211 -0.1097 0.9321 0.048 Uiso 1 1 calc R
H14C H -0.1637 -0.0524 0.8832 0.048 Uiso 1 1 calc R
C15 C -0.06732(16) 0.2136(2) 0.64665(14) 0.0220(5) Uani 1 1 d .
H15A H -0.1075 0.2428 0.5998 0.026 Uiso 1 1 calc R
H15B H -0.0093 0.2345 0.6447 0.026 Uiso 1 1 calc R
C16 C -0.07402(16) 0.0892(2) 0.64601(14) 0.0227(5) Uani 1 1 d .
H16A H -0.0556 0.0606 0.6011 0.027 Uiso 1 1 calc R
H16B H -0.1341 0.0684 0.6394 0.027 Uiso 1 1 calc R
C17 C 0.09692(14) 0.0627(2) 0.72862(14) 0.0178(5) Uani 1 1 d .
C18 C 0.14080(15) 0.14321(19) 0.78028(13) 0.0182(5) Uani 1 1 d .
C19 C 0.22721(15) 0.17020(19) 0.78071(14) 0.0179(5) Uani 1 1 d .
C20 C 0.26144(15) 0.1168(2) 0.72529(13) 0.0186(5) Uani 1 1 d .
H20 H 0.3177 0.1347 0.7239 0.022 Uiso 1 1 calc R
C21 C 0.21716(15) 0.0378(2) 0.67137(14) 0.0185(5) Uani 1 1 d .
C22 C 0.13384(15) 0.00992(19) 0.67440(14) 0.0186(5) Uani 1 1 d .
H22 H 0.1028 -0.0435 0.6405 0.022 Uiso 1 1 calc R
C23 C 0.26136(16) -0.0143(2) 0.61214(15) 0.0214(5) Uani 1 1 d .
C24 C 0.20285(18) -0.0977(2) 0.55852(16) 0.0304(6) Uani 1 1 d .
H24A H 0.1495 -0.0625 0.5320 0.046 Uiso 1 1 calc R
H24B H 0.1910 -0.1582 0.5897 0.046 Uiso 1 1 calc R
H24C H 0.2313 -0.1250 0.5201 0.046 Uiso 1 1 calc R
C25 C 0.28285(18) 0.0779(2) 0.56010(16) 0.0303(6) Uani 1 1 d .
H25A H 0.3136 0.0473 0.5246 0.045 Uiso 1 1 calc R
H25B H 0.3182 0.1327 0.5929 0.045 Uiso 1 1 calc R
H25C H 0.2302 0.1116 0.5303 0.045 Uiso 1 1 calc R
C26 C 0.34449(18) -0.0740(2) 0.65643(16) 0.0316(6) Uani 1 1 d .
H26A H 0.3714 -0.1074 0.6190 0.047 Uiso 1 1 calc R
H26B H 0.3304 -0.1301 0.6899 0.047 Uiso 1 1 calc R
H26C H 0.3836 -0.0216 0.6881 0.047 Uiso 1 1 calc R
C27 C 0.28069(16) 0.2504(2) 0.84195(14) 0.0207(5) Uani 1 1 d .
C28 C 0.23440(18) 0.3631(2) 0.83951(16) 0.0263(6) Uani 1 1 d .
H28A H 0.2200 0.3912 0.7865 0.040 Uiso 1 1 calc R
H28B H 0.2721 0.4144 0.8738 0.040 Uiso 1 1 calc R
H28C H 0.1824 0.3538 0.8567 0.040 Uiso 1 1 calc R
C29 C 0.29330(17) 0.1972(2) 0.92400(14) 0.0261(6) Uani 1 1 d .
H29A H 0.3272 0.2455 0.9635 0.039 Uiso 1 1 calc R
H29B H 0.3227 0.1277 0.9252 0.039 Uiso 1 1 calc R
H29C H 0.2378 0.1852 0.9344 0.039 Uiso 1 1 calc R
C30 C 0.37030(17) 0.2720(2) 0.82874(16) 0.0301(6) Uani 1 1 d .
H30A H 0.3641 0.3014 0.7767 0.045 Uiso 1 1 calc R
H30B H 0.4022 0.2039 0.8340 0.045 Uiso 1 1 calc R
H30C H 0.4009 0.3241 0.8672 0.045 Uiso 1 1 calc R
C31 C 0.04790(19) 0.0075(2) 0.91599(18) 0.0223(6) Uani 1 1 d .
H31A H 0.085(2) -0.012(3) 0.895(2) 0.039(10) Uiso 1 1 d .
H31B H 0.014(2) -0.033(2) 0.9077(18) 0.025(9) Uiso 1 1 d .
H31C H 0.0615(19) 0.033(2) 0.9561(19) 0.028(9) Uiso 1 1 d .

loop_
_atom_site_aniso_label
_atom_site_aniso_U_11
_atom_site_aniso_U_22
_atom_site_aniso_U_33
_atom_site_aniso_U_23
_atom_site_aniso_U_13
_atom_site_aniso_U_12
Ti 0.0147(2) 0.0237(2) 0.0171(2) -0.00138(17) 0.00394(16) 0.00063(17)
O1 0.0162(8) 0.0253(9) 0.0190(8) 0.0022(7) 0.0041(7) 0.0007(7)
O2 0.0176(8) 0.0226(9) 0.0214(9) -0.0054(7) 0.0057(7) -0.0005(7)
S1 0.0185(3) 0.0180(3) 0.0236(3) 0.0004(2) 0.0071(2) -0.0015(2)
S2 0.0159(3) 0.0184(3) 0.0217(3) 0.0001(2) 0.0048(2) -0.0006(2)
Cl 0.0289(3) 0.0390(4) 0.0313(4) -0.0126(3) 0.0082(3) 0.0007(3)
C1 0.0197(11) 0.0167(11) 0.0184(11) -0.0023(9) 0.0050(9) 0.0008(9)
C2 0.0153(11) 0.0196(12) 0.0228(12) -0.0004(9) 0.0074(9) -0.0016(9)
C3 0.0211(12) 0.0271(13) 0.0250(13) 0.0067(11) 0.0075(10) 0.0043(10)
C4 0.0188(12) 0.0361(15) 0.0236(13) 0.0020(11) 0.0046(10) 0.0037(11)
C5 0.0148(11) 0.0343(15) 0.0269(13) -0.0013(11) 0.0061(10) -0.0046(10)
C6 0.0192(12) 0.0240(13) 0.0206(12) -0.0018(10) 0.0063(9) -0.0030(10)
C7 0.0219(14) 0.061(2) 0.0282(15) 0.0066(14) 0.0018(11) 0.0072(14)
C8 0.026(2) 0.294(9) 0.154(6) 0.189(6) -0.017(3) -0.019(3)
C9 0.047(2) 0.109(4) 0.056(2) -0.037(2) -0.0142(18) 0.024(2)
C10 0.0258(16) 0.061(2) 0.065(2) 0.0032(19) -0.0002(16) 0.0139(15)
C11 0.0243(13) 0.0334(15) 0.0232(13) 0.0036(11) 0.0089(10) -0.0077(11)
C12 0.0333(16) 0.064(2) 0.0326(16) 0.0085(15) 0.0100(13) -0.0217(15)
C13 0.0259(13) 0.0348(15) 0.0223(13) 0.0010(11) 0.0098(10) -0.0027(12)
C14 0.0477(17) 0.0252(14) 0.0234(13) 0.0001(11) 0.0101(12) -0.0085(13)
C15 0.0198(12) 0.0268(13) 0.0204(12) 0.0046(10) 0.0071(10) 0.0016(10)
C16 0.0195(12) 0.0279(13) 0.0186(12) -0.0026(10) 0.0010(9) 0.0003(10)
C17 0.0136(10) 0.0196(12) 0.0198(11) 0.0023(9) 0.0033(9) 0.0008(9)
C18 0.0180(11) 0.0210(12) 0.0159(11) 0.0026(9) 0.0049(9) 0.0017(9)
C19 0.0164(11) 0.0192(12) 0.0180(11) 0.0014(9) 0.0044(9) -0.0006(9)
C20 0.0139(11) 0.0231(12) 0.0187(11) 0.0026(9) 0.0041(9) -0.0022(9)
C21 0.0195(11) 0.0200(12) 0.0165(11) 0.0042(9) 0.0056(9) 0.0016(9)
C22 0.0196(11) 0.0156(11) 0.0204(12) 0.0007(9) 0.0047(9) -0.0013(9)
C23 0.0226(12) 0.0230(13) 0.0211(12) -0.0012(10) 0.0102(10) 0.0000(10)
C24 0.0330(15) 0.0345(15) 0.0268(14) -0.0116(12) 0.0133(12) -0.0031(12)
C25 0.0366(15) 0.0327(15) 0.0258(14) -0.0002(12) 0.0159(12) -0.0035(12)
C26 0.0294(14) 0.0367(16) 0.0304(15) -0.0016(12) 0.0108(12) 0.0099(12)
C27 0.0184(11) 0.0259(13) 0.0176(11) -0.0020(10) 0.0042(9) -0.0039(10)
C28 0.0302(14) 0.0229(13) 0.0256(13) -0.0035(11) 0.0066(11) -0.0043(11)
C29 0.0267(13) 0.0319(14) 0.0172(12) -0.0002(11) 0.0008(10) 0.0008(11)
C30 0.0226(13) 0.0368(16) 0.0296(14) -0.0096(12) 0.0041(11) -0.0091(11)
C31 0.0195(13) 0.0248(14) 0.0228(14) -0.0055(11) 0.0060(11) 0.0020(12)

loop_
_atom_type_symbol
_atom_type_description
_atom_type_scat_dispersion_real
_atom_type_scat_dispersion_imag
_atom_type_scat_source
C C 0.0033 0.0016 'International Tables Vol C Tables 4.2.6.8 and 6.1.1.4'
H H 0.0000 0.0000 'International Tables Vol C Tables 4.2.6.8 and 6.1.1.4'
Cl Cl 0.1484 0.1585 'International Tables Vol C Tables 4.2.6.8 and 6.1.1.4'
O O 0.0106 0.0060 'International Tables Vol C Tables 4.2.6.8 and 6.1.1.4'
S S 0.1246 0.1234 'International Tables Vol C Tables 4.2.6.8 and 6.1.1.4'
Ti Ti 0.2776 0.4457 'International Tables Vol C Tables 4.2.6.8 and 6.1.1.4'

loop_
_geom_angle_atom_site_label_1
_geom_angle_atom_site_label_2
_geom_angle_atom_site_label_3
_geom_angle
O2 Ti O1 160.46(8)
O2 Ti C31 93.78(10)
O1 Ti C31 95.93(10)
O2 Ti Cl 94.94(6)
O1 Ti Cl 98.78(6)
C31 Ti Cl 105.30(9)
O2 Ti S2 76.41(5)
O1 Ti S2 89.01(6)
C31 Ti S2 78.24(9)
Cl Ti S2 170.96(3)
O2 Ti S1 88.94(6)
O1 Ti S1 74.60(5)
C31 Ti S1 151.83(9)
Cl Ti S1 102.38(3)
S2 Ti S1 75.17(2)
C1 O1 Ti 135.49(15)
C18 O2 Ti 133.15(15)
C2 S1 C15 102.52(11)
C2 S1 Ti 94.60(8)
C15 S1 Ti 106.98(8)
C17 S2 C16 100.39(11)
C17 S2 Ti 93.48(8)
C16 S2 Ti 110.36(8)
O1 C1 C2 118.2(2)
O1 C1 C6 122.3(2)
C2 C1 C6 119.6(2)
C3 C2 C1 122.3(2)
C3 C2 S1 121.60(19)
C1 C2 S1 116.04(18)
C2 C3 C4 119.4(2)
C2 C3 H3 120.3
C4 C3 H3 120.3
C5 C4 C3 117.5(2)
C5 C4 C7 120.4(2)
C3 C4 C7 122.2(2)
C4 C5 C6 125.0(2)
C4 C5 H5 117.5
C6 C5 H5 117.5
C5 C6 C1 116.2(2)
C5 C6 C11 122.6(2)
C1 C6 C11 121.2(2)
C8 C7 C10 108.8(4)
C8 C7 C4 113.1(3)
C10 C7 C4 110.0(2)
C8 C7 C9 112.8(4)
C10 C7 C9 104.2(3)
C4 C7 C9 107.5(3)
C7 C8 H8A 109.5
C7 C8 H8B 109.5
H8A C8 H8B 109.5
C7 C8 H8C 109.5
H8A C8 H8C 109.5
H8B C8 H8C 109.5
C7 C9 H9A 109.5
C7 C9 H9B 109.5
H9A C9 H9B 109.5
C7 C9 H9C 109.5
H9A C9 H9C 109.5
H9B C9 H9C 109.5
C7 C10 H10A 109.5
C7 C10 H10B 109.5
H10A C10 H10B 109.5
C7 C10 H10C 109.5
H10A C10 H10C 109.5
H10B C10 H10C 109.5
C6 C11 C14 111.2(2)
C6 C11 C12 112.0(2)
C14 C11 C12 108.0(2)
C6 C11 C13 109.5(2)
C14 C11 C13 109.3(2)
C12 C11 C13 106.8(2)
C11 C12 H12A 109.5
C11 C12 H12B 109.5
H12A C12 H12B 109.5
C11 C12 H12C 109.5
H12A C12 H12C 109.5
H12B C12 H12C 109.5
C11 C13 H13A 109.5
C11 C13 H13B 109.5
H13A C13 H13B 109.5
C11 C13 H13C 109.5
H13A C13 H13C 109.5
H13B C13 H13C 109.5
C11 C14 H14A 109.5
C11 C14 H14B 109.5
H14A C14 H14B 109.5
C11 C14 H14C 109.5
H14A C14 H14C 109.5
H14B C14 H14C 109.5
C16 C15 S1 112.66(17)
C16 C15 H15A 109.1
S1 C15 H15A 109.1
C16 C15 H15B 109.1
S1 C15 H15B 109.1
H15A C15 H15B 107.8
C15 C16 S2 112.83(17)
C15 C16 H16A 109.0
S2 C16 H16A 109.0
C15 C16 H16B 109.0
S2 C16 H16B 109.0
H16A C16 H16B 107.8
C18 C17 C22 122.2(2)
C18 C17 S2 117.22(18)
C22 C17 S2 120.55(18)
O2 C18 C17 118.7(2)
O2 C18 C19 121.7(2)
C17 C18 C19 119.6(2)
C20 C19 C18 116.5(2)
C20 C19 C27 122.3(2)
C18 C19 C27 121.1(2)
C19 C20 C21 124.5(2)
C19 C20 H20 117.7
C21 C20 H20 117.7
C22 C21 C20 117.6(2)
C22 C21 C23 122.6(2)
C20 C21 C23 119.7(2)
C21 C22 C17 119.5(2)
C21 C22 H22 120.3
C17 C22 H22 120.3
C24 C23 C21 111.9(2)
C24 C23 C25 108.1(2)
C21 C23 C25 108.4(2)
C24 C23 C26 108.3(2)
C21 C23 C26 109.9(2)
C25 C23 C26 110.2(2)
C23 C24 H24A 109.5
C23 C24 H24B 109.5
H24A C24 H24B 109.5
C23 C24 H24C 109.5
H24A C24 H24C 109.5
H24B C24 H24C 109.5
C23 C25 H25A 109.5
C23 C25 H25B 109.5
H25A C25 H25B 109.5
C23 C25 H25C 109.5
H25A C25 H25C 109.5
H25B C25 H25C 109.5
C23 C26 H26A 109.5
C23 C26 H26B 109.5
H26A C26 H26B 109.5
C23 C26 H26C 109.5
H26A C26 H26C 109.5
H26B C26 H26C 109.5
C30 C27 C19 112.2(2)
C30 C27 C29 107.9(2)
C19 C27 C29 107.8(2)
C30 C27 C28 107.8(2)
C19 C27 C28 111.2(2)
C29 C27 C28 110.0(2)
C27 C28 H28A 109.5
C27 C28 H28B 109.5
H28A C28 H28B 109.5
C27 C28 H28C 109.5
H28A C28 H28C 109.5
H28B C28 H28C 109.5
C27 C29 H29A 109.5
C27 C29 H29B 109.5
H29A C29 H29B 109.5
C27 C29 H29C 109.5
H29A C29 H29C 109.5
H29B C29 H29C 109.5
C27 C30 H30A 109.5
C27 C30 H30B 109.5
H30A C30 H30B 109.5
C27 C30 H30C 109.5
H30A C30 H30C 109.5
H30B C30 H30C 109.5
Ti C31 H31A 105(2)
Ti C31 H31B 108(2)
H31A C31 H31B 108(3)
Ti C31 H31C 94(2)
H31A C31 H31C 119(3)
H31B C31 H31C 119(3)

loop_
_geom_bond_atom_site_label_1
_geom_bond_atom_site_label_2
_geom_bond_distance
Ti O2 1.8651(17)
Ti O1 1.8721(17)
Ti C31 2.131(3)
Ti Cl 2.2894(8)
Ti S2 2.6756(8)
Ti S1 2.6981(8)
O1 C1 1.345(3)
O2 C18 1.344(3)
S1 C2 1.776(2)
S1 C15 1.818(3)
S2 C17 1.780(2)
S2 C16 1.815(2)
C1 C2 1.401(3)
C1 C6 1.410(3)
C2 C3 1.384(3)
C3 C4 1.397(4)
C3 H3 0.9300
C4 C5 1.391(4)
C4 C7 1.537(4)
C5 C6 1.395(3)
C5 H5 0.9300
C6 C11 1.528(4)
C7 C8 1.461(5)
C7 C10 1.515(4)
C7 C9 1.590(5)
C8 H8A 0.9600
C8 H8B 0.9600
C8 H8C 0.9600
C9 H9A 0.9600
C9 H9B 0.9600
C9 H9C 0.9600
C10 H10A 0.9600
C10 H10B 0.9600
C10 H10C 0.9600
C11 C14 1.538(4)
C11 C12 1.539(4)
C11 C13 1.543(4)
C12 H12A 0.9600
C12 H12B 0.9600
C12 H12C 0.9600
C13 H13A 0.9600
C13 H13B 0.9600
C13 H13C 0.9600
C14 H14A 0.9600
C14 H14B 0.9600
C14 H14C 0.9600
C15 C16 1.507(3)
C15 H15A 0.9700
C15 H15B 0.9700
C16 H16A 0.9700
C16 H16B 0.9700
C17 C18 1.390(3)
C17 C22 1.394(3)
C18 C19 1.416(3)
C19 C20 1.389(3)
C19 C27 1.534(3)
C20 C21 1.401(3)
C20 H20 0.9300
C21 C22 1.386(3)
C21 C23 1.531(3)
C22 H22 0.9300
C23 C24 1.524(3)
C23 C25 1.533(4)
C23 C26 1.536(4)
C24 H24A 0.9600
C24 H24B 0.9600
C24 H24C 0.9600
C25 H25A 0.9600
C25 H25B 0.9600
C25 H25C 0.9600
C26 H26A 0.9600
C26 H26B 0.9600
C26 H26C 0.9600
C27 C30 1.529(3)
C27 C29 1.539(3)
C27 C28 1.546(3)
C28 H28A 0.9600
C28 H28B 0.9600
C28 H28C 0.9600
C29 H29A 0.9600
C29 H29B 0.9600
C29 H29C 0.9600
C30 H30A 0.9600
C30 H30B 0.9600
C30 H30C 0.9600
C31 H31A 0.81(4)
C31 H31B 0.72(3)
C31 H31C 0.75(3)

loop_
_geom_torsion_atom_site_label_1
_geom_torsion_atom_site_label_2
_geom_torsion_atom_site_label_3
_geom_torsion_atom_site_label_4
_geom_torsion
O2 Ti O1 C1 -23.2(4)
C31 Ti O1 C1 -142.6(2)
Cl Ti O1 C1 110.9(2)
S2 Ti O1 C1 -64.5(2)
S1 Ti O1 C1 10.4(2)
O1 Ti O2 C18 -53.7(3)
C31 Ti O2 C18 66.0(2)
Cl Ti O2 C18 171.7(2)
S2 Ti O2 C18 -10.92(19)
S1 Ti O2 C18 -85.9(2)
O2 Ti S1 C2 161.69(9)
O1 Ti S1 C2 -7.65(9)
C31 Ti S1 C2 65.7(2)
Cl Ti S1 C2 -103.48(8)
S2 Ti S1 C2 85.47(8)
O2 Ti S1 C15 57.10(10)
O1 Ti S1 C15 -112.24(10)
C31 Ti S1 C15 -38.9(2)
Cl Ti S1 C15 151.92(9)
S2 Ti S1 C15 -19.13(9)
O2 Ti S2 C17 6.04(9)
O1 Ti S2 C17 172.90(9)
C31 Ti S2 C17 -90.83(11)
Cl Ti S2 C17 23.2(2)
S1 Ti S2 C17 98.58(8)
O2 Ti S2 C16 -96.39(11)
O1 Ti S2 C16 70.47(10)
C31 Ti S2 C16 166.74(12)
Cl Ti S2 C16 -79.3(2)
S1 Ti S2 C16 -3.85(9)
Ti O1 C1 C2 -8.3(3)
Ti O1 C1 C6 172.99(17)
O1 C1 C2 C3 -179.9(2)
C6 C1 C2 C3 -1.1(4)
O1 C1 C2 S1 -3.0(3)
C6 C1 C2 S1 175.73(18)
C15 S1 C2 C3 -67.2(2)
Ti S1 C2 C3 -175.7(2)
C15 S1 C2 C1 115.94(19)
Ti S1 C2 C1 7.40(19)
C1 C2 C3 C4 -1.3(4)
S1 C2 C3 C4 -177.9(2)
C2 C3 C4 C5 1.8(4)
C2 C3 C4 C7 -178.9(3)
C3 C4 C5 C6 0.0(4)
C7 C4 C5 C6 -179.3(3)
C4 C5 C6 C1 -2.3(4)
C4 C5 C6 C11 176.4(3)
O1 C1 C6 C5 -178.5(2)
C2 C1 C6 C5 2.8(3)
O1 C1 C6 C11 2.8(4)
C2 C1 C6 C11 -175.9(2)
C5 C4 C7 C8 168.5(4)
C3 C4 C7 C8 -10.9(5)
C5 C4 C7 C10 46.5(4)
C3 C4 C7 C10 -132.8(3)
C5 C4 C7 C9 -66.3(4)
C3 C4 C7 C9 114.3(3)
C5 C6 C11 C14 119.4(3)
C1 C6 C11 C14 -62.0(3)
C5 C6 C11 C12 -1.5(4)
C1 C6 C11 C12 177.1(2)
C5 C6 C11 C13 -119.8(3)
C1 C6 C11 C13 58.8(3)
C2 S1 C15 C16 -52.07(19)
Ti S1 C15 C16 46.77(18)
S1 C15 C16 S2 -53.4(2)
C17 S2 C16 C15 -65.0(2)
Ti S2 C16 C15 32.7(2)
C16 S2 C17 C18 107.9(2)
Ti S2 C17 C18 -3.53(19)
C16 S2 C17 C22 -73.5(2)
Ti S2 C17 C22 175.04(19)
Ti O2 C18 C17 11.9(3)
Ti O2 C18 C19 -166.26(17)
C22 C17 C18 O2 179.2(2)
S2 C17 C18 O2 -2.2(3)
C22 C17 C18 C19 -2.6(4)
S2 C17 C18 C19 175.91(17)
O2 C18 C19 C20 -178.7(2)
C17 C18 C19 C20 3.2(3)
O2 C18 C19 C27 3.9(3)
C17 C18 C19 C27 -174.2(2)
C18 C19 C20 C21 -1.4(4)
C27 C19 C20 C21 175.9(2)
C19 C20 C21 C22 -1.0(4)
C19 C20 C21 C23 179.1(2)
C20 C21 C22 C17 1.6(3)
C23 C21 C22 C17 -178.4(2)
C18 C17 C22 C21 0.1(4)
S2 C17 C22 C21 -178.36(18)
C22 C21 C23 C24 0.3(3)
C20 C21 C23 C24 -179.8(2)
C22 C21 C23 C25 119.3(2)
C20 C21 C23 C25 -60.7(3)
C22 C21 C23 C26 -120.1(3)
C20 C21 C23 C26 59.8(3)
C20 C19 C27 C30 5.7(3)
C18 C19 C27 C30 -177.1(2)
C20 C19 C27 C29 -112.9(3)
C18 C19 C27 C29 64.3(3)
C20 C19 C27 C28 126.5(2)
C18 C19 C27 C28 -56.3(3)
